data_4003898
loop_
_publ_author_name
'M\;aczka, Miros\/law'
'Zar\;eba, Jan K.'
'G\;agor, Anna'
'Stefa\'nska, Dagmara'
'Ptak, Maciej'
'Roleder, Krystian'
'Kajewski, Dariusz'
'Soszy\'nski, Andrzej'
'Fedoruk, Katarzyna'
'Sieradzki, Adam'

_publ_section_title
;
 [Methylhydrazinium]2PbBr4, a Ferroelectric Hybrid Organic--Inorganic
 Perovskite with Multiple Nonlinear Optical Outputs
;
_journal_name_full 'Chemistry of Materials'
_journal_paper_doi 10.1021/acs.chemmater.0c04440
_journal_year 2021
_chemical_formula_moiety 'Br4 Pb, 2(C H5 N2)'
_chemical_formula_sum 'C2 H14 Br4 N4 Pb'
_chemical_formula_weight 621.00
_space_group_crystal_system orthorhombic
_space_group_IT_number 59
_space_group_name_Hall '-P 2c 2a'
_space_group_name_H-M_alt 'P m n m :2'
_atom_sites_solution_hydrogens geom
_audit_creation_method SHELXL-2018/3
_cell_angle_alpha 90
_cell_angle_beta 90
_cell_angle_gamma 90
_cell_formula_units_Z 2
_cell_length_a 18.0557(12)
_cell_length_b 6.0554(3)
_cell_length_c 6.0295(3)
_cell_measurement_reflns_used 2725
_cell_measurement_temperature 360.2(3)
_cell_measurement_theta_max 29.3040
_cell_measurement_theta_min 4.0200
_cell_volume 659.23(6)
_computing_cell_refinement 'CrysAlisPro 1.171.38.46 (Rigaku OD, 2015)'
_computing_data_collection 'CrysAlisPro 1.171.38.46 (Rigaku OD, 2015)'
_computing_data_reduction 'CrysAlisPro 1.171.38.46 (Rigaku OD, 2015)'
_computing_structure_refinement 'SHELXL-2018/3 (Sheldrick, 2018)'
_computing_structure_solution 'SHELXT 2018/2 (Sheldrick, 2018)'
_diffrn_ambient_environment air
_diffrn_ambient_temperature 360.2(3)
_diffrn_detector 'CCD plate'
_diffrn_detector_area_resol_mean 10.6249
_diffrn_detector_type Atlas
_diffrn_measured_fraction_theta_full 0.997
_diffrn_measured_fraction_theta_max 0.997
_diffrn_measurement_device 'four-circle diffractometer'
_diffrn_measurement_device_type 'Xcalibur, Atlas'
_diffrn_radiation_monochromator graphite
_diffrn_radiation_probe x-ray
_diffrn_radiation_type 'Mo K\a'
_diffrn_radiation_wavelength 0.71073
_diffrn_reflns_av_R_equivalents 0.0394
_diffrn_reflns_av_unetI/netI 0.0279
_diffrn_reflns_Laue_measured_fraction_full 0.997
_diffrn_reflns_Laue_measured_fraction_max 0.997
_diffrn_reflns_limit_h_max 22
_diffrn_reflns_limit_h_min -20
_diffrn_reflns_limit_k_max 7
_diffrn_reflns_limit_k_min -7
_diffrn_reflns_limit_l_max 7
_diffrn_reflns_limit_l_min -6
_diffrn_reflns_number 3934
_diffrn_reflns_point_group_measured_fraction_full 0.997
_diffrn_reflns_point_group_measured_fraction_max 0.997
_diffrn_reflns_theta_full 25.679
_diffrn_reflns_theta_max 25.679
_diffrn_reflns_theta_min 3.364
_diffrn_source 'fine-focus sealed X-ray tube'
_diffrn_source_type 'Enhance (Mo) X-ray Source'
_exptl_absorpt_coefficient_mu 24.881
_exptl_absorpt_correction_T_max 0.421
_exptl_absorpt_correction_T_min 0.042
_exptl_absorpt_correction_type gaussian
_exptl_absorpt_process_details
;
CrysAlisPro 1.171.38.46 (Rigaku Oxford Diffraction, 2015)
Numerical absorption correction based on gaussian integration over
			a multifaceted crystal model
Empirical absorption correction using spherical harmonics,
 implemented in SCALE3 ABSPACK scaling algorithm.
;
_exptl_crystal_density_diffrn 3.128
_exptl_crystal_description plate
_exptl_crystal_F_000 552
_exptl_crystal_size_max 0.315
_exptl_crystal_size_mid 0.273
_exptl_crystal_size_min 0.114
_refine_diff_density_max 1.416
_refine_diff_density_min -2.121
_refine_diff_density_rms 0.477
_refine_ls_extinction_method none
_refine_ls_goodness_of_fit_ref 1.179
_refine_ls_hydrogen_treatment constr
_refine_ls_matrix_type full
_refine_ls_number_parameters 41
_refine_ls_number_reflns 721
_refine_ls_number_restraints 2
_refine_ls_restrained_S_all 1.179
_refine_ls_R_factor_all 0.0487
_refine_ls_R_factor_gt 0.0455
_refine_ls_shift/su_max 0.000
_refine_ls_shift/su_mean 0.000
_refine_ls_structure_factor_coef Fsqd
_refine_ls_weighting_details 'w=1/[\s^2^(Fo^2^)+(0.0950P)^2^] where P=(Fo^2^+2Fc^2^)/3'
_refine_ls_weighting_scheme calc
_refine_ls_wR_factor_gt 0.1335
_refine_ls_wR_factor_ref 0.1362
_reflns_Friedel_coverage 0.000
_reflns_number_gt 673
_reflns_number_total 721
_reflns_threshold_expression 'I > 2\s(I)'
_cod_data_source_file cm0c04440_si_003.cif
_cod_data_source_block II
_cod_original_sg_symbol_H-M 'P m n m'
_cod_database_code 4003898
_shelx_shelxl_version_number 2018/3
_shelx_space_group_comment
;
The symmetry employed for this shelxl refinement is uniquely defined
by the following loop, which should always be used as a source of
symmetry information in preference to the above space-group names.
They are only intended as comments.
;
_oxdiff_exptl_absorpt_empirical_full_min 0.829
_oxdiff_exptl_absorpt_empirical_full_max 1.238
_oxdiff_exptl_absorpt_empirical_details
;
Empirical correction (ABSPACK) includes:
- Absorption correction using spherical harmonics
- Frame scaling
;

loop_
_space_group_symop_operation_xyz
'x, y, z'
'-x+1/2, y, -z+1/2'
'-x, -y, z+1/2'
'x+1/2, -y, -z'
'-x, -y, -z'
'x-1/2, -y, z-1/2'
'x, y, -z-1/2'
'-x-1/2, y, z'

loop_
_atom_site_label
_atom_site_type_symbol
_atom_site_fract_x
_atom_site_fract_y
_atom_site_fract_z
_atom_site_U_iso_or_equiv
_atom_site_adp_type
_atom_site_occupancy
_atom_site_site_symmetry_order
_atom_site_calc_flag
_atom_site_refinement_flags_posn
_atom_site_refinement_flags_adp
_atom_site_refinement_flags_occupancy
_atom_site_disorder_assembly
_atom_site_disorder_group
Pb1 Pb 0.250000 0.91852(10) 0.750000 0.0342(4) Uani 1 4 d S T P . .
Br1 Br 0.250000 0.8695(4) 0.250000 0.0602(7) Uani 1 4 d S T P . .
Br2 Br 0.08493(12) 0.9083(3) 0.750000 0.0705(6) Uani 1 2 d S T P . .
Br3 Br 0.250000 0.4288(3) 0.750000 0.0830(11) Uani 1 4 d S T P . .
N1 N 0.026(2) 0.639(4) 0.250000 0.148(13) Uani 1 2 d DS T P . .
N2 N 0.0860(17) 0.532(4) 0.160(5) 0.124(12) Uani 0.5 1 d D . P . .
H2A H 0.122088 0.632285 0.151690 0.148 Uiso 0.5 1 calc R U P . .
H2B H 0.073726 0.498970 0.021392 0.148 Uiso 0.5 1 calc R U P . .
C3 C 0.1181(13) 0.342(4) 0.250000 0.083(6) Uani 1 2 d DS T P . .
H3A H 0.086248 0.217850 0.223768 0.124 Uiso 0.5 1 calc R U P . .
H3B H 0.124893 0.361208 0.406742 0.124 Uiso 0.5 1 calc R U P . .
H3C H 0.165273 0.316291 0.181034 0.124 Uiso 0.5 1 calc R U P . .

loop_
_atom_site_aniso_label
_atom_site_aniso_U_11
_atom_site_aniso_U_22
_atom_site_aniso_U_33
_atom_site_aniso_U_23
_atom_site_aniso_U_13
_atom_site_aniso_U_12
Pb1 0.0439(6) 0.0301(5) 0.0285(5) 0.000 0.000 0.000
Br1 0.089(2) 0.0623(13) 0.0291(10) 0.000 0.000 0.000
Br2 0.0472(12) 0.0795(13) 0.0847(14) 0.000 0.000 0.0043(7)
Br3 0.148(4) 0.0301(12) 0.0710(19) 0.000 0.000 0.000
N1 0.23(4) 0.096(16) 0.114(18) 0.000 0.000 0.07(2)
N2 0.15(3) 0.12(2) 0.10(2) 0.058(19) 0.02(2) -0.02(2)
C3 0.075(15) 0.080(13) 0.093(15) 0.000 0.000 0.006(11)

loop_
_atom_type_symbol
_atom_type_description
_atom_type_scat_dispersion_real
_atom_type_scat_dispersion_imag
_atom_type_scat_source
C C 0.0033 0.0016 'International Tables Vol C Tables 4.2.6.8 and 6.1.1.4'
H H 0.0000 0.0000 'International Tables Vol C Tables 4.2.6.8 and 6.1.1.4'
N N 0.0061 0.0033 'International Tables Vol C Tables 4.2.6.8 and 6.1.1.4'
Br Br -0.2901 2.4595 'International Tables Vol C Tables 4.2.6.8 and 6.1.1.4'
Pb Pb -3.3944 10.1111 'International Tables Vol C Tables 4.2.6.8 and 6.1.1.4'

loop_
_exptl_crystal_face_index_h
_exptl_crystal_face_index_k
_exptl_crystal_face_index_l
_exptl_crystal_face_perp_dist
-10 -9 1 0.1264
-24 0 0 0.0536
24 0 0 0.0604
6 10 2 0.0843
-22 4 1 0.0658
-3 0 -8 0.1267
2 -1 8 0.1436
4 8 0 0.0933

loop_
_geom_angle_atom_site_label_1
_geom_angle_atom_site_label_2
_geom_angle_atom_site_label_3
_geom_angle
_geom_angle_site_symmetry_1
_geom_angle_site_symmetry_3
_geom_angle_publ_flag
Br3 Pb1 Br2 88.81(4) . . ?
Br3 Pb1 Br2 88.81(4) . 2_556 ?
Br2 Pb1 Br2 177.62(7) . 2_556 ?
Br3 Pb1 Br1 84.38(5) . 1_556 ?
Br2 Pb1 Br1 89.883(4) . 1_556 ?
Br2 Pb1 Br1 89.883(4) 2_556 1_556 ?
Br3 Pb1 Br1 84.38(5) . . ?
Br2 Pb1 Br1 89.883(4) . . ?
Br2 Pb1 Br1 89.883(4) 2_556 . ?
Br1 Pb1 Br1 168.76(10) 1_556 . ?
Br3 Pb1 Br3 180.0 . 1_565 ?
Br2 Pb1 Br3 91.19(4) . 1_565 ?
Br2 Pb1 Br3 91.19(4) 2_556 1_565 ?
Br1 Pb1 Br3 95.62(5) 1_556 1_565 ?
Br1 Pb1 Br3 95.62(5) . 1_565 ?
Pb1 Br1 Pb1 168.76(10) 1_554 . ?
Pb1 Br3 Pb1 180.0 . 1_545 ?
N2 N1 N2 46(3) 7_556 . ?
N1 N2 C3 124(2) . . ?
N1 N2 H2A 106.3 . . ?
C3 N2 H2A 106.3 . . ?
N1 N2 H2B 106.3 . . ?
C3 N2 H2B 106.3 . . ?
H2A N2 H2B 106.4 . . ?
N2 C3 H3A 109.5 . . ?
N2 C3 H3B 109.5 . . ?
H3A C3 H3B 109.5 . . ?
N2 C3 H3C 109.5 . . ?
H3A C3 H3C 109.5 . . ?
H3B C3 H3C 109.5 . . ?
H3A C3 H3B 109.5 7_556 7_556 ?
H3A C3 H3C 109.5 7_556 7_556 ?
H3B C3 H3C 109.5 7_556 7_556 ?

loop_
_geom_bond_atom_site_label_1
_geom_bond_atom_site_label_2
_geom_bond_distance
_geom_bond_site_symmetry_2
_geom_bond_publ_flag
Pb1 Br3 2.9654(19) . ?
Pb1 Br2 2.981(2) . ?
Pb1 Br2 2.981(2) 2_556 ?
Pb1 Br1 3.0293(3) 1_556 ?
Pb1 Br1 3.0293(3) . ?
Pb1 Br3 3.0899(19) 1_565 ?
N1 N2 1.374(19) 7_556 ?
N1 N2 1.374(19) . ?
N2 C3 1.399(17) . ?
N2 H2A 0.8900 . ?
N2 H2B 0.8900 . ?
C3 H3A 0.9600 . ?
C3 H3B 0.9600 . ?
C3 H3C 0.9600 . ?
C3 H3A 0.9600 7_556 ?
C3 H3B 0.9600 7_556 ?
C3 H3C 0.9600 7_556 ?

loop_
_geom_hbond_atom_site_label_D
_geom_hbond_atom_site_label_H
_geom_hbond_atom_site_label_A
_geom_hbond_distance_DH
_geom_hbond_distance_HA
_geom_hbond_distance_DA
_geom_hbond_angle_DHA
_geom_hbond_site_symmetry_A
_geom_hbond_publ_flag
N2 H2B N1 0.89 2.57 3.36(4) 147.9 5_565 yes
N2 H2A Br1 0.89 2.78 3.64(3) 160.9 . yes
